data_7132814
loop_
_publ_author_name
'Campbell, Aaron D. G.'
'Roper, Natalie J.'
'Waddell, Paul G.'
'Wills, Corinne'
'Dixon, Casey M.'
'Denton, Ross M.'
'Ermanis, Kristaps'
'Armstrong, Roly J.'

_publ_section_title
;
 Synthesis, structure and stereodynamics of atropisomeric
 <i>N</i>-chloroamides.
;
_journal_issue 28
_journal_name_full 'Chemical communications (Cambridge, England)'
_journal_page_first 3818
_journal_page_last 3821
_journal_paper_doi 10.1039/d4cc00268g
_journal_volume 60
_journal_year 2024
_chemical_formula_moiety 'C19 H22 Cl N O'
_chemical_formula_sum 'C19 H22 Cl N O'
_chemical_formula_weight 315.82
_space_group_crystal_system monoclinic
_space_group_IT_number 14
_space_group_name_Hall '-P 2yn'
_space_group_name_H-M_alt 'P 1 21/n 1'
_atom_sites_solution_hydrogens geom
_atom_sites_solution_primary dual
_audit_creation_date 2022-08-11
_audit_creation_method
;
Olex2 1.3
(compiled 2020.12.01 svn.r5f60950 for OlexSys, GUI svn.r6408)
;
_audit_update_record
;
2023-11-13 deposited with the CCDC.	2024-03-08 downloaded from the CCDC.
;
_cell_angle_alpha 90
_cell_angle_beta 110.509(6)
_cell_angle_gamma 90
_cell_formula_units_Z 4
_cell_length_a 16.7373(9)
_cell_length_b 6.1891(2)
_cell_length_c 18.0916(11)
_cell_measurement_reflns_used 12633
_cell_measurement_temperature 150.0(2)
_cell_measurement_theta_max 77.1450
_cell_measurement_theta_min 4.4180
_cell_volume 1755.30(17)
_computing_cell_refinement 'CrysAlisPro 1.171.42.60a (Rigaku OD, 2022)'
_computing_data_collection 'CrysAlisPro 1.171.42.60a (Rigaku OD, 2022)'
_computing_data_reduction 'CrysAlisPro 1.171.42.60a (Rigaku OD, 2022)'
_computing_molecular_graphics 'Olex2 1.3 (Dolomanov et al., 2009)'
_computing_publication_material 'Olex2 1.3 (Dolomanov et al., 2009)'
_computing_structure_refinement 'XL  (Sheldrick, 2008)'
_computing_structure_solution 'SHELXT 2014/5 (Sheldrick, 2014)'
_diffrn_ambient_temperature 150.0(2)
_diffrn_detector 'Hybrid Pixel Array Detector'
_diffrn_detector_area_resol_mean 10.0000
_diffrn_detector_type 'HyPix-Arc 100'
_diffrn_measured_fraction_theta_full 0.999
_diffrn_measured_fraction_theta_max 0.930
_diffrn_measurement_details
;
List of Runs (angles in degrees, time in seconds):

  # Type    Start    End  Width  t~exp~   \w     \q     \k     \f   Frames
#--------------------------------------------------------------------------
  1  \w    -82.00  -1.00   0.50    2.00    --  -48.75 -24.00  99.00  162
  2  \w   -117.00 -91.00   0.50    2.00    --  -48.75 -24.00  99.00   52
  3  \w    -21.00   5.00   0.50    2.00    --  -48.75  24.00 -95.00   52
  4  \w      6.00  34.00   0.50    2.00    --  -48.75  24.00 -95.00   56
  5  \w    -71.00 -45.00   0.50    2.00    --  -92.21 -24.00  99.00   52
  6  \w     98.00 152.00   0.50    2.00    --   96.68  24.00 -95.00  108
  7  \w     47.00  96.00   0.50    2.00    --   48.00  38.00 -60.00   98
  8  \w     43.00  68.00   0.50    2.00    --   48.00  24.00 -95.00   50
  9  \w    -25.00  34.00   0.50    2.00    --  -48.75  19.00   0.00  118
 10  \w   -126.00 -28.00   0.50    2.00    --  -48.75 -57.00  30.00  196
 11  \w     17.00  42.00   0.50    2.00    --   54.00  87.00  -7.61   50
 12  \w     17.00  42.00   0.50    2.00    --   54.00  88.00   6.56   50
 13  \w     17.00  42.00   0.50    2.00    --   54.00  88.00  50.90   50
 14  \w    -83.00 -55.00   0.50    2.00    --  -78.00 -67.00  27.38   56
 15  \w    -80.00 -51.00   0.50    2.00    --  -82.00 -77.00 -17.10   58
 16  \w    -76.00 -51.00   0.50    2.00    --  -82.00 -76.00 -45.79   50
 17  \w    -82.00 -56.00   0.50    2.00    --  -86.00 -76.00   6.40   52
 18  \w   -152.00 -94.00   0.50    2.00    --  -86.00 -77.00  -1.03  116
 19  \w    -90.00 -55.00   0.50    2.00    --  -86.00 -77.00  -1.03   70
 20  \w   -161.00 -60.00   0.50    2.00    --  -90.00 -77.00 -16.27  202
 21  \w    -88.00 -60.00   0.50    2.00    --  -90.00 -74.00  13.50   56
 22  \w   -122.00 -97.00   0.50    2.00    --  -90.00 -74.00  13.50   50
 23  \w   -103.00 -62.00   0.50    2.00    --  -90.00 -75.00 -46.06   82
 24  \w    -62.00 -21.00   0.50    2.00    --  -92.21 125.00 120.00   82
 25  \w    -92.00 -66.00   0.50    2.00    --  -92.21 125.00 120.00   52
 26  \w    -51.00 -16.00   0.50    2.00    --  -92.21  45.00 -30.00   70
 27  \w    -68.00 -23.00   0.50    2.00    --  -92.21  61.00  60.00   90
 28  \w    -93.00 -67.00   0.50    2.00    --  -92.21 -77.00  60.00   52
 29  \w    -35.00 -10.00   0.50    2.00    --  -92.21  30.00 -60.00   50
 30  \w   -168.00 -70.00   0.50    2.00    --  -92.21 -61.00  60.00  196
 31  \w    -35.00 -10.00   0.50    2.00    --  -92.21  30.00  90.00   50
 32  \w    -87.00 -62.00   0.50    2.00    --  -92.21 -77.00 -30.00   50
 33  \w    -89.00 -61.00   0.50    2.00    --  -92.21 -77.00  30.00   56
 34  \w    -70.00 -15.00   0.50    2.00    --  -92.21  61.00   0.00  110
 35  \w     19.00  50.00   0.50    2.00    --   96.68 -45.00 -30.00   62
 36  \w   -154.00 -69.00   0.50    2.00    --  -99.00 -75.00 -41.16  170
 37  \w     34.00  59.00   0.50    2.00    --  108.19 -61.00-180.00   50
 38  \w     35.00  60.00   0.50    2.00    --  108.19 -61.00  30.00   50
 39  \w     34.00  60.00   0.50    2.00    --  108.19 -61.00 120.00   52
 40  \w     61.00  87.00   0.50    2.00    --  108.19-125.00  60.00   52
 41  \w     39.00 105.00   0.50    2.00    --  108.19 -95.00 -60.00  132
 42  \w     31.00  57.00   0.50    2.00    --  108.19-125.00  60.00   52
 43  \w    148.00 174.00   0.50    2.00    --  108.19  77.00   0.00   52
 44  \w     81.00 123.00   0.50    2.00    --  108.19  77.00   0.00   84
 45  \w    119.00 144.00   0.50    2.00    --  108.19  24.00 -95.00   50
;
_diffrn_measurement_device 'four-circle diffractometer'
_diffrn_measurement_device_type 'XtaLAB Synergy, Single source at home/near, HyPix-Arc 100'
_diffrn_measurement_method '\w scans'
_diffrn_orient_matrix_type 'CrysAlisPro convention (1999,Acta A55,543-557)'
_diffrn_orient_matrix_UB_11 -0.0918998000
_diffrn_orient_matrix_UB_12 0.0783270000
_diffrn_orient_matrix_UB_13 -0.0438903000
_diffrn_orient_matrix_UB_21 -0.0168383000
_diffrn_orient_matrix_UB_22 0.0019995000
_diffrn_orient_matrix_UB_23 0.0784042000
_diffrn_orient_matrix_UB_31 0.0306426000
_diffrn_orient_matrix_UB_32 0.2362214000
_diffrn_orient_matrix_UB_33 0.0138874000
_diffrn_radiation_monochromator graphite
_diffrn_radiation_probe x-ray
_diffrn_radiation_type 'Cu K\a'
_diffrn_radiation_wavelength 1.54184
_diffrn_reflns_av_R_equivalents 0.0320
_diffrn_reflns_av_unetI/netI 0.0217
_diffrn_reflns_Laue_measured_fraction_full 0.999
_diffrn_reflns_Laue_measured_fraction_max 0.930
_diffrn_reflns_limit_h_max 21
_diffrn_reflns_limit_h_min -20
_diffrn_reflns_limit_k_max 7
_diffrn_reflns_limit_k_min -7
_diffrn_reflns_limit_l_max 22
_diffrn_reflns_limit_l_min -21
_diffrn_reflns_number 20357
_diffrn_reflns_point_group_measured_fraction_full 0.999
_diffrn_reflns_point_group_measured_fraction_max 0.930
_diffrn_reflns_theta_full 67.684
_diffrn_reflns_theta_max 77.948
_diffrn_reflns_theta_min 4.463
_diffrn_source 'fine-focus sealed X-ray tube'
_diffrn_source_type 'Enhance (Cu) X-ray Source'
_exptl_absorpt_coefficient_mu 1.923
_exptl_absorpt_correction_T_max 0.936
_exptl_absorpt_correction_T_min 0.787
_exptl_absorpt_correction_type analytical
_exptl_absorpt_process_details
;
CrysAlisPro 1.171.42.60a (Rigaku Oxford Diffraction, 2022)
Analytical numeric absorption correction using a multifaceted crystal
model based on expressions derived by R.C. Clark & J.S. Reid.
(Clark, R. C. & Reid, J. S. (1995). Acta Cryst. A51, 887-897)
Empirical absorption correction using spherical harmonics,
implemented in SCALE3 ABSPACK scaling algorithm.
;
_exptl_crystal_colour colourless
_exptl_crystal_colour_primary colourless
_exptl_crystal_density_diffrn 1.195
_exptl_crystal_description prism
_exptl_crystal_F_000 672
_exptl_crystal_size_max 0.26
_exptl_crystal_size_mid 0.06
_exptl_crystal_size_min 0.05
_refine_diff_density_max 0.313
_refine_diff_density_min -0.437
_refine_diff_density_rms 0.049
_refine_ls_extinction_coef 0.0020(3)
_refine_ls_extinction_expression Fc^*^=kFc[1+0.001xFc^2^\l^3^/sin(2\q)]^-1/4^
_refine_ls_extinction_method 'SHELXL-2018/3 (Sheldrick 2018)'
_refine_ls_goodness_of_fit_ref 1.148
_refine_ls_hydrogen_treatment constr
_refine_ls_matrix_type full
_refine_ls_number_parameters 233
_refine_ls_number_reflns 3493
_refine_ls_number_restraints 234
_refine_ls_restrained_S_all 1.180
_refine_ls_R_factor_all 0.0509
_refine_ls_R_factor_gt 0.0428
_refine_ls_shift/su_max 0.000
_refine_ls_shift/su_mean 0.000
_refine_ls_structure_factor_coef Fsqd
_refine_ls_weighting_details 'w=1/[\s^2^(Fo^2^)+(0.0611P)^2^+0.8242P] where P=(Fo^2^+2Fc^2^)/3'
_refine_ls_weighting_scheme calc
_refine_ls_wR_factor_gt 0.1167
_refine_ls_wR_factor_ref 0.1354
_reflns_Friedel_coverage 0.000
_reflns_number_gt 3016
_reflns_number_total 3493
_reflns_threshold_expression 'I > 2\s(I)'
_cod_data_source_file d4cc00268g3.cif
_cod_data_source_block rja220003_fa
_cod_depositor_comments 'Adding full bibliography for 7132810--7132818.cif.'
_cod_database_code 7132814
_shelx_shelxl_version_number 2018/3
_chemical_oxdiff_formula 'C19 H22 Cl1 N1 O1'
_shelx_space_group_comment
;
The symmetry employed for this shelxl refinement is uniquely defined
by the following loop, which should always be used as a source of
symmetry information in preference to the above space-group names.
They are only intended as comments.
;
_shelx_estimated_absorpt_t_max 0.910
_shelx_estimated_absorpt_t_min 0.635
_reflns_odcompleteness_completeness 99.91
_reflns_odcompleteness_iscentric 1
_reflns_odcompleteness_theta 66.97
_olex2_refinement_description
;
1. Fixed Uiso
 At 1.2 times of:
  All C(H) groups, All C(H,H) groups
 At 1.5 times of:
  All C(H,H,H) groups
2. Restrained distances
 C19B-C16 \\sim C19A-C16 \\sim C18B-C16 \\sim C18A-C16 \\sim C17B-C16 \\sim
C17A-C16
 with sigma of 0.02
3. Uiso/Uaniso restraints and constraints
C17A \\sim C18A \\sim C19A \\sim C17B \\sim C18B \\sim C19B: within 2A with
sigma of 0.04 and sigma for terminal atoms of 0.08 within 2A
4. Rigid body (RIGU) restrains
 All non-hydrogen atoms
 with sigma for 1-2 distances of 0.004 and sigma for 1-3 distances of 0.004
5. Others
 Fixed Sof: C17A(0.71929) H17A(0.71929) H17B(0.71929) H17C(0.71929)
 C18A(0.71929) H18A(0.71929) H18B(0.71929) H18C(0.71929) C19A(0.71929)
 H19A(0.71929) H19B(0.71929) H19C(0.71929) C17B(0.28071) H17D(0.28071)
 H17E(0.28071) H17F(0.28071) C18B(0.28071) H18D(0.28071) H18E(0.28071)
 H18F(0.28071) C19B(0.28071) H19D(0.28071) H19E(0.28071) H19F(0.28071)
6.a Secondary CH2 refined with riding coordinates:
 C2(H2A,H2B), C3(H3A,H3B)
6.b Aromatic/amide H refined with riding coordinates:
 C5(H5), C6(H6), C7(H7), C8(H8), C9(H9), C12(H12), C13(H13), C14(H14), C15(H15)
6.c Idealised Me refined as rotating group:
 C17A(H17A,H17B,H17C), C18A(H18A,H18B,H18C), C19A(H19A,H19B,H19C), C17B(H17D,
 H17E,H17F), C18B(H18D,H18E,H18F), C19B(H19D,H19E,H19F)
;
_olex2_submission_special_instructions 'No special instructions were received'
_oxdiff_exptl_absorpt_empirical_details
;
Empirical correction (ABSPACK) includes:
- Absorption correction using spherical harmonics
- Frame scaling
;
_oxdiff_exptl_absorpt_empirical_full_max 1.995
_oxdiff_exptl_absorpt_empirical_full_min 0.505

loop_
_space_group_symop_operation_xyz
'x, y, z'
'-x+1/2, y+1/2, -z+1/2'
'-x, -y, -z'
'x-1/2, -y-1/2, z-1/2'

loop_
_atom_site_label
_atom_site_type_symbol
_atom_site_fract_x
_atom_site_fract_y
_atom_site_fract_z
_atom_site_U_iso_or_equiv
_atom_site_adp_type
_atom_site_occupancy
_atom_site_site_symmetry_order
_atom_site_calc_flag
_atom_site_refinement_flags_posn
_atom_site_refinement_flags_adp
_atom_site_refinement_flags_occupancy
_atom_site_disorder_assembly
_atom_site_disorder_group
Cl1 Cl 0.33896(3) 0.23215(7) 0.43949(3) 0.04593(19) Uani 1 1 d . . . . .
O1 O 0.46985(9) 0.3970(2) 0.57352(8) 0.0429(3) Uani 1 1 d . . . . .
N1 N 0.34751(10) 0.4904(2) 0.47613(9) 0.0388(4) Uani 1 1 d . . . . .
C1 C 0.42000(11) 0.5379(3) 0.53860(10) 0.0350(4) Uani 1 1 d . . . . .
C2 C 0.43259(12) 0.7743(3) 0.55984(11) 0.0366(4) Uani 1 1 d . . . . .
H2A H 0.376189 0.842684 0.549282 0.044 Uiso 1 1 calc R U . . .
H2B H 0.459840 0.845514 0.525732 0.044 Uiso 1 1 calc R U . . .
C3 C 0.48779(13) 0.8112(3) 0.64640(11) 0.0415(4) Uani 1 1 d . . . . .
H3A H 0.540124 0.722483 0.659297 0.050 Uiso 1 1 calc R U . . .
H3B H 0.505284 0.964815 0.653809 0.050 Uiso 1 1 calc R U . . .
C4 C 0.44236(13) 0.7547(3) 0.70286(11) 0.0398(4) Uani 1 1 d . . . . .
C5 C 0.44904(13) 0.5508(3) 0.73670(11) 0.0446(5) Uani 1 1 d . . . . .
H5 H 0.482840 0.443757 0.724018 0.053 Uiso 1 1 calc R U . . .
C6 C 0.40736(16) 0.5004(4) 0.78863(13) 0.0568(6) Uani 1 1 d . . . . .
H6 H 0.413452 0.360903 0.811875 0.068 Uiso 1 1 calc R U . . .
C7 C 0.35699(19) 0.6540(5) 0.80634(16) 0.0688(7) Uani 1 1 d . . . . .
H7 H 0.328158 0.620205 0.841714 0.083 Uiso 1 1 calc R U . . .
C8 C 0.3486(2) 0.8560(5) 0.77267(16) 0.0713(7) Uani 1 1 d . . . . .
H8 H 0.313576 0.961326 0.784548 0.086 Uiso 1 1 calc R U . . .
C9 C 0.39123(16) 0.9065(4) 0.72133(13) 0.0573(6) Uani 1 1 d . . . . .
H9 H 0.385294 1.046671 0.698606 0.069 Uiso 1 1 calc R U . . .
C10 C 0.29166(11) 0.6411(3) 0.42104(10) 0.0334(4) Uani 1 1 d . . . . .
C11 C 0.20838(12) 0.6800(3) 0.41887(11) 0.0358(4) Uani 1 1 d . . . . .
C12 C 0.15992(12) 0.8163(3) 0.35755(11) 0.0414(4) Uani 1 1 d . . . . .
H12 H 0.102528 0.845629 0.352504 0.050 Uiso 1 1 calc R U . . .
C13 C 0.19160(12) 0.9097(3) 0.30418(11) 0.0423(5) Uani 1 1 d . . . . .
H13 H 0.156009 1.000804 0.263745 0.051 Uiso 1 1 calc R U . . .
C14 C 0.27480(12) 0.8717(3) 0.30916(10) 0.0382(4) Uani 1 1 d . . . . .
H14 H 0.297106 0.937327 0.273030 0.046 Uiso 1 1 calc R U . . .
C15 C 0.32461(12) 0.7363(3) 0.36779(11) 0.0342(4) Uani 1 1 d . . . . .
H15 H 0.381793 0.707509 0.371985 0.041 Uiso 1 1 calc R U . . .
C16 C 0.16507(13) 0.5852(4) 0.47383(13) 0.0490(5) Uani 1 1 d D . . . .
C17A C 0.1034(3) 0.4049(7) 0.4239(3) 0.0702(11) Uani 0.7193 1 d D U P A 1
H17A H 0.062492 0.469366 0.376125 0.105 Uiso 0.7193 1 calc R U P A 1
H17B H 0.072662 0.339224 0.455348 0.105 Uiso 0.7193 1 calc R U P A 1
H17C H 0.136771 0.293891 0.409059 0.105 Uiso 0.7193 1 calc R U P A 1
C18A C 0.2257(2) 0.4710(7) 0.5482(2) 0.0641(10) Uani 0.7193 1 d D U P A 1
H18A H 0.252009 0.346101 0.532454 0.096 Uiso 0.7193 1 calc R U P A 1
H18B H 0.193332 0.422478 0.580941 0.096 Uiso 0.7193 1 calc R U P A 1
H18C H 0.270304 0.572057 0.578362 0.096 Uiso 0.7193 1 calc R U P A 1
C19A C 0.1173(5) 0.7558(10) 0.4986(4) 0.0896(19) Uani 0.7193 1 d D U P A 1
H19A H 0.155309 0.878213 0.520836 0.134 Uiso 0.7193 1 calc R U P A 1
H19B H 0.096101 0.697377 0.538598 0.134 Uiso 0.7193 1 calc R U P A 1
H19C H 0.069117 0.804368 0.452791 0.134 Uiso 0.7193 1 calc R U P A 1
C17B C 0.1511(9) 0.3578(15) 0.4753(9) 0.082(3) Uani 0.2807 1 d D U P A 2
H17D H 0.123093 0.305188 0.421248 0.123 Uiso 0.2807 1 calc R U P A 2
H17E H 0.114634 0.328287 0.506304 0.123 Uiso 0.2807 1 calc R U P A 2
H17F H 0.205916 0.284019 0.499297 0.123 Uiso 0.2807 1 calc R U P A 2
C18B C 0.2151(7) 0.682(2) 0.5622(5) 0.075(3) Uani 0.2807 1 d D U P A 2
H18D H 0.273632 0.626188 0.582000 0.113 Uiso 0.2807 1 calc R U P A 2
H18E H 0.185356 0.636998 0.597660 0.113 Uiso 0.2807 1 calc R U P A 2
H18F H 0.216285 0.839849 0.559823 0.113 Uiso 0.2807 1 calc R U P A 2
C19B C 0.0774(8) 0.707(2) 0.4623(10) 0.076(4) Uani 0.2807 1 d D U P A 2
H19D H 0.087204 0.862919 0.466456 0.113 Uiso 0.2807 1 calc R U P A 2
H19E H 0.055436 0.659458 0.503301 0.113 Uiso 0.2807 1 calc R U P A 2
H19F H 0.035794 0.671788 0.410233 0.113 Uiso 0.2807 1 calc R U P A 2

loop_
_atom_site_aniso_label
_atom_site_aniso_U_11
_atom_site_aniso_U_22
_atom_site_aniso_U_33
_atom_site_aniso_U_23
_atom_site_aniso_U_13
_atom_site_aniso_U_12
Cl1 0.0558(3) 0.0280(3) 0.0519(3) -0.00291(18) 0.0163(2) -0.00096(18)
O1 0.0442(7) 0.0425(8) 0.0399(7) 0.0086(6) 0.0122(6) 0.0117(6)
N1 0.0438(9) 0.0259(7) 0.0394(8) 0.0016(6) 0.0057(7) 0.0013(6)
C1 0.0363(9) 0.0351(9) 0.0335(9) 0.0035(7) 0.0123(7) 0.0031(7)
C2 0.0407(10) 0.0355(10) 0.0311(9) 0.0015(7) 0.0094(8) -0.0016(7)
C3 0.0393(10) 0.0436(10) 0.0356(10) 0.0003(8) 0.0057(8) -0.0068(8)
C4 0.0405(10) 0.0459(11) 0.0269(9) -0.0064(7) 0.0042(7) -0.0044(8)
C5 0.0462(11) 0.0447(11) 0.0390(10) -0.0032(8) 0.0101(8) -0.0053(9)
C6 0.0732(15) 0.0550(13) 0.0444(12) -0.0034(10) 0.0232(11) -0.0113(11)
C7 0.0831(18) 0.0775(18) 0.0579(15) -0.0106(13) 0.0399(14) -0.0103(15)
C8 0.0865(19) 0.0775(18) 0.0597(15) -0.0135(13) 0.0378(14) 0.0143(15)
C9 0.0724(15) 0.0518(13) 0.0473(12) -0.0055(10) 0.0206(11) 0.0076(11)
C10 0.0359(9) 0.0270(8) 0.0314(8) -0.0018(7) 0.0046(7) -0.0025(7)
C11 0.0353(9) 0.0360(9) 0.0336(9) -0.0016(7) 0.0087(7) -0.0067(7)
C12 0.0329(9) 0.0453(11) 0.0403(10) 0.0023(8) 0.0058(8) -0.0020(8)
C13 0.0418(10) 0.0403(10) 0.0362(9) 0.0041(8) 0.0029(8) -0.0008(8)
C14 0.0455(10) 0.0379(10) 0.0298(9) -0.0015(7) 0.0113(8) -0.0048(8)
C15 0.0372(9) 0.0326(9) 0.0321(9) -0.0052(7) 0.0111(7) -0.0021(7)
C16 0.0416(11) 0.0565(13) 0.0518(12) 0.0114(10) 0.0199(9) -0.0044(9)
C17A 0.063(2) 0.077(3) 0.072(2) 0.006(2) 0.0263(19) -0.031(2)
C18A 0.0583(19) 0.089(3) 0.0536(19) 0.0237(19) 0.0307(16) -0.0029(18)
C19A 0.129(5) 0.079(4) 0.098(5) 0.016(3) 0.086(4) 0.024(4)
C17B 0.092(8) 0.054(5) 0.124(10) 0.016(6) 0.069(8) -0.013(5)
C18B 0.066(5) 0.118(9) 0.052(4) 0.003(5) 0.034(4) -0.013(6)
C19B 0.072(7) 0.077(8) 0.099(11) 0.026(8) 0.058(6) 0.015(6)

loop_
_atom_type_symbol
_atom_type_description
_atom_type_scat_dispersion_real
_atom_type_scat_dispersion_imag
_atom_type_scat_source
C C 0.0181 0.0091 'International Tables Vol C Tables 4.2.6.8 and 6.1.1.4'
H H 0.0000 0.0000 'International Tables Vol C Tables 4.2.6.8 and 6.1.1.4'
Cl Cl 0.3639 0.7018 'International Tables Vol C Tables 4.2.6.8 and 6.1.1.4'
N N 0.0311 0.0180 'International Tables Vol C Tables 4.2.6.8 and 6.1.1.4'
O O 0.0492 0.0322 'International Tables Vol C Tables 4.2.6.8 and 6.1.1.4'

loop_
_exptl_crystal_face_index_h
_exptl_crystal_face_index_k
_exptl_crystal_face_index_l
_exptl_crystal_face_perp_dist
0 0 1 0.0227
0 0 -1 0.0227
-1 0 1 0.0245
1 0 -1 0.0245
0 2 1 0.1228
0 -2 -1 0.1228
1 0 0 0.0295
-1 0 0 0.0295
1 1 0 0.1090
-1 0 -1 0.0231
1 0 1 0.0231

loop_
_geom_angle_atom_site_label_1
_geom_angle_atom_site_label_2
_geom_angle_atom_site_label_3
_geom_angle
_geom_angle_site_symmetry_1
_geom_angle_site_symmetry_3
_geom_angle_publ_flag
C1 N1 Cl1 116.63(13) . . ?
C1 N1 C10 127.11(15) . . ?
C10 N1 Cl1 112.88(12) . . ?
O1 C1 N1 121.46(18) . . ?
O1 C1 C2 123.55(17) . . ?
N1 C1 C2 114.99(15) . . ?
C1 C2 H2A 109.1 . . ?
C1 C2 H2B 109.1 . . ?
C1 C2 C3 112.66(16) . . ?
H2A C2 H2B 107.8 . . ?
C3 C2 H2A 109.1 . . ?
C3 C2 H2B 109.1 . . ?
C2 C3 H3A 109.0 . . ?
C2 C3 H3B 109.0 . . ?
H3A C3 H3B 107.8 . . ?
C4 C3 C2 112.97(16) . . ?
C4 C3 H3A 109.0 . . ?
C4 C3 H3B 109.0 . . ?
C5 C4 C3 121.69(19) . . ?
C9 C4 C3 120.3(2) . . ?
C9 C4 C5 118.0(2) . . ?
C4 C5 H5 119.3 . . ?
C6 C5 C4 121.4(2) . . ?
C6 C5 H5 119.3 . . ?
C5 C6 H6 120.2 . . ?
C7 C6 C5 119.7(2) . . ?
C7 C6 H6 120.2 . . ?
C6 C7 H7 120.0 . . ?
C8 C7 C6 119.9(2) . . ?
C8 C7 H7 120.0 . . ?
C7 C8 H8 119.9 . . ?
C7 C8 C9 120.2(2) . . ?
C9 C8 H8 119.9 . . ?
C4 C9 C8 120.8(2) . . ?
C4 C9 H9 119.6 . . ?
C8 C9 H9 119.6 . . ?
C11 C10 N1 121.83(16) . . ?
C15 C10 N1 115.59(16) . . ?
C15 C10 C11 122.50(16) . . ?
C10 C11 C12 114.78(17) . . ?
C10 C11 C16 127.30(17) . . ?
C12 C11 C16 117.88(17) . . ?
C11 C12 H12 118.4 . . ?
C13 C12 C11 123.18(18) . . ?
C13 C12 H12 118.4 . . ?
C12 C13 H13 119.7 . . ?
C12 C13 C14 120.50(18) . . ?
C14 C13 H13 119.7 . . ?
C13 C14 H14 120.8 . . ?
C15 C14 C13 118.47(18) . . ?
C15 C14 H14 120.8 . . ?
C10 C15 H15 119.7 . . ?
C14 C15 C10 120.54(18) . . ?
C14 C15 H15 119.7 . . ?
C11 C16 C17A 105.2(2) . . ?
C11 C16 C18A 115.04(19) . . ?
C11 C16 C18B 107.3(4) . . ?
C11 C16 C19B 110.9(6) . . ?
C18A C16 C17A 105.9(3) . . ?
C19A C16 C11 110.5(3) . . ?
C19A C16 C17A 111.3(4) . . ?
C19A C16 C18A 108.7(3) . . ?
C17B C16 C11 120.4(5) . . ?
C17B C16 C18B 111.9(8) . . ?
C17B C16 C19B 108.5(8) . . ?
C19B C16 C18B 95.0(8) . . ?
C16 C17A H17A 109.5 . . ?
C16 C17A H17B 109.5 . . ?
C16 C17A H17C 109.5 . . ?
H17A C17A H17B 109.5 . . ?
H17A C17A H17C 109.5 . . ?
H17B C17A H17C 109.5 . . ?
C16 C18A H18A 109.5 . . ?
C16 C18A H18B 109.5 . . ?
C16 C18A H18C 109.5 . . ?
H18A C18A H18B 109.5 . . ?
H18A C18A H18C 109.5 . . ?
H18B C18A H18C 109.5 . . ?
C16 C19A H19A 109.5 . . ?
C16 C19A H19B 109.5 . . ?
C16 C19A H19C 109.5 . . ?
H19A C19A H19B 109.5 . . ?
H19A C19A H19C 109.5 . . ?
H19B C19A H19C 109.5 . . ?
C16 C17B H17D 109.5 . . ?
C16 C17B H17E 109.5 . . ?
C16 C17B H17F 109.5 . . ?
H17D C17B H17E 109.5 . . ?
H17D C17B H17F 109.5 . . ?
H17E C17B H17F 109.5 . . ?
C16 C18B H18D 109.5 . . ?
C16 C18B H18E 109.5 . . ?
C16 C18B H18F 109.5 . . ?
H18D C18B H18E 109.5 . . ?
H18D C18B H18F 109.5 . . ?
H18E C18B H18F 109.5 . . ?
C16 C19B H19D 109.5 . . ?
C16 C19B H19E 109.5 . . ?
C16 C19B H19F 109.5 . . ?
H19D C19B H19E 109.5 . . ?
H19D C19B H19F 109.5 . . ?
H19E C19B H19F 109.5 . . ?

loop_
_geom_bond_atom_site_label_1
_geom_bond_atom_site_label_2
_geom_bond_distance
_geom_bond_site_symmetry_2
_geom_bond_publ_flag
Cl1 N1 1.7171(16) . ?
O1 C1 1.219(2) . ?
N1 C1 1.369(2) . ?
N1 C10 1.444(2) . ?
C1 C2 1.509(3) . ?
C2 H2A 0.9900 . ?
C2 H2B 0.9900 . ?
C2 C3 1.531(3) . ?
C3 H3A 0.9900 . ?
C3 H3B 0.9900 . ?
C3 C4 1.513(3) . ?
C4 C5 1.390(3) . ?
C4 C9 1.388(3) . ?
C5 H5 0.9500 . ?
C5 C6 1.388(3) . ?
C6 H6 0.9500 . ?
C6 C7 1.381(4) . ?
C7 H7 0.9500 . ?
C7 C8 1.377(4) . ?
C8 H8 0.9500 . ?
C8 C9 1.391(4) . ?
C9 H9 0.9500 . ?
C10 C11 1.401(3) . ?
C10 C15 1.397(3) . ?
C11 C12 1.403(3) . ?
C11 C16 1.537(3) . ?
C12 H12 0.9500 . ?
C12 C13 1.381(3) . ?
C13 H13 0.9500 . ?
C13 C14 1.384(3) . ?
C14 H14 0.9500 . ?
C14 C15 1.379(3) . ?
C15 H15 0.9500 . ?
C16 C17A 1.572(4) . ?
C16 C18A 1.544(4) . ?
C16 C19A 1.485(6) . ?
C16 C17B 1.429(9) . ?
C16 C18B 1.636(9) . ?
C16 C19B 1.595(11) . ?
C17A H17A 0.9800 . ?
C17A H17B 0.9800 . ?
C17A H17C 0.9800 . ?
C18A H18A 0.9800 . ?
C18A H18B 0.9800 . ?
C18A H18C 0.9800 . ?
C19A H19A 0.9800 . ?
C19A H19B 0.9800 . ?
C19A H19C 0.9800 . ?
C17B H17D 0.9800 . ?
C17B H17E 0.9800 . ?
C17B H17F 0.9800 . ?
C18B H18D 0.9800 . ?
C18B H18E 0.9800 . ?
C18B H18F 0.9800 . ?
C19B H19D 0.9800 . ?
C19B H19E 0.9800 . ?
C19B H19F 0.9800 . ?

loop_
_geom_torsion_atom_site_label_1
_geom_torsion_atom_site_label_2
_geom_torsion_atom_site_label_3
_geom_torsion_atom_site_label_4
_geom_torsion
_geom_torsion_site_symmetry_1
_geom_torsion_site_symmetry_2
_geom_torsion_site_symmetry_3
_geom_torsion_site_symmetry_4
_geom_torsion_publ_flag
Cl1 N1 C1 O1 -10.2(2) . . . . ?
Cl1 N1 C1 C2 169.66(13) . . . . ?
Cl1 N1 C10 C11 89.75(19) . . . . ?
Cl1 N1 C10 C15 -87.10(17) . . . . ?
O1 C1 C2 C3 -25.4(3) . . . . ?
N1 C1 C2 C3 154.69(17) . . . . ?
N1 C10 C11 C12 -174.66(16) . . . . ?
N1 C10 C11 C16 3.3(3) . . . . ?
N1 C10 C15 C14 175.67(16) . . . . ?
C1 N1 C10 C11 -111.9(2) . . . . ?
C1 N1 C10 C15 71.2(2) . . . . ?
C1 C2 C3 C4 -72.1(2) . . . . ?
C2 C3 C4 C5 92.7(2) . . . . ?
C2 C3 C4 C9 -86.3(2) . . . . ?
C3 C4 C5 C6 179.81(19) . . . . ?
C3 C4 C9 C8 179.5(2) . . . . ?
C4 C5 C6 C7 1.1(3) . . . . ?
C5 C4 C9 C8 0.5(3) . . . . ?
C5 C6 C7 C8 -0.2(4) . . . . ?
C6 C7 C8 C9 -0.5(4) . . . . ?
C7 C8 C9 C4 0.3(4) . . . . ?
C9 C4 C5 C6 -1.2(3) . . . . ?
C10 N1 C1 O1 -167.83(18) . . . . ?
C10 N1 C1 C2 12.0(3) . . . . ?
C10 C11 C12 C13 -1.4(3) . . . . ?
C10 C11 C16 C17A -103.6(3) . . . . ?
C10 C11 C16 C18A 12.5(3) . . . . ?
C10 C11 C16 C19A 136.1(4) . . . . ?
C10 C11 C16 C17B -63.3(8) . . . . ?
C10 C11 C16 C18B 66.1(6) . . . . ?
C10 C11 C16 C19B 168.6(7) . . . . ?
C11 C10 C15 C14 -1.2(3) . . . . ?
C11 C12 C13 C14 0.0(3) . . . . ?
C12 C11 C16 C17A 74.2(3) . . . . ?
C12 C11 C16 C18A -169.6(3) . . . . ?
C12 C11 C16 C19A -46.0(4) . . . . ?
C12 C11 C16 C17B 114.6(8) . . . . ?
C12 C11 C16 C18B -116.1(5) . . . . ?
C12 C11 C16 C19B -13.5(7) . . . . ?
C12 C13 C14 C15 0.9(3) . . . . ?
C13 C14 C15 C10 -0.4(3) . . . . ?
C15 C10 C11 C12 2.0(3) . . . . ?
C15 C10 C11 C16 179.89(18) . . . . ?
C16 C11 C12 C13 -179.54(19) . . . . ?

loop_
_exptl_oxdiff_crystal_face_indexfrac_h
_exptl_oxdiff_crystal_face_indexfrac_k
_exptl_oxdiff_crystal_face_indexfrac_l
_exptl_oxdiff_crystal_face_x
_exptl_oxdiff_crystal_face_y
_exptl_oxdiff_crystal_face_z
0.0060 -0.0004 0.9954 -0.0443 0.0779 0.0139
-0.0060 0.0004 -0.9954 0.0443 -0.0779 -0.0139
-1.0022 -0.0008 1.0039 0.0480 0.0956 -0.0170
1.0022 0.0008 -1.0039 -0.0480 -0.0956 0.0170
-0.0175 1.7788 0.9270 0.1003 0.0765 0.4325
0.0175 -1.7788 -0.9270 -0.1003 -0.0765 -0.4325
1.0082 0.0004 -0.0085 -0.0922 -0.0176 0.0309
-1.0082 -0.0004 0.0085 0.0922 0.0176 -0.0309
0.9965 0.8900 -0.0427 -0.0200 -0.0183 0.2402
-1.0142 -0.0001 -0.9868 0.1365 -0.0603 -0.0448
1.0142 0.0001 0.9868 -0.1365 0.0603 0.0448
